data_7009596
loop_
_publ_author_name
'Claramunt, Albert'
'Escuer, Albert'
'Mautner, Franz A.'
'Sanz, N\'uria'
'Vicente, Ramon'

_publ_section_title
;
 Two new one-dimensional systems with end-to-end single dicyanamide
 bridges between manganese(II) centres: structural and magnetic
 properties
;
_journal_issue 15
_journal_name_full 'Journal of the Chemical Society, Dalton Transactions'
_journal_page_first 2627
_journal_paper_doi 10.1039/b002214o
_journal_year 2000
_chemical_formula_sum 'C19 H13 Mn N9 O'
_chemical_formula_weight 438.32
_chemical_name_common '[Mn(terpy)(N(CN)2)(H2O)](N(CN)2)'
_chemical_name_systematic
; 
 ? 
;
_space_group_IT_number 2
_symmetry_cell_setting triclinic
_symmetry_space_group_name_Hall '-P 1'
_symmetry_space_group_name_H-M 'P -1'
_atom_sites_solution_hydrogens geom
_atom_sites_solution_primary direct
_atom_sites_solution_secondary difmap
_audit_creation_method SHELXL
_cell_angle_alpha 78.16(3)
_cell_angle_beta 79.73(3)
_cell_angle_gamma 81.80(2)
_cell_formula_units_Z 2
_cell_length_a 7.574(2)
_cell_length_b 8.795(3)
_cell_length_c 14.948(6)
_cell_measurement_reflns_used 33
_cell_measurement_temperature 300(2)
_cell_measurement_theta_max 15.6
_cell_measurement_theta_min 14.9
_cell_volume 953.1(6)
_computing_molecular_graphics 'SHELXTL/PC v.5.03 (Siemens Ind. Aut.)'
_computing_publication_material 'SHELXTL/PC v.5.03 (Siemens Ind. Aut.)'
_computing_structure_refinement 'SHELXL-93 (Sheldrick, 1993)'
_computing_structure_solution 'SHELXS-86 (Sheldrick, 1990)'
_diffrn_ambient_temperature 300(2)
_diffrn_measurement_device 'mod. STOE 4-circle diffractometer'
_diffrn_measurement_method 'Omega-scan, delta Omega: 1.25 deg.'
_diffrn_radiation_monochromator graphite
_diffrn_radiation_source 'fine-focus sealed tube'
_diffrn_radiation_type MoK\a
_diffrn_radiation_wavelength 0.71069
_diffrn_reflns_av_R_equivalents 0.0342
_diffrn_reflns_av_sigmaI/netI 0.0431
_diffrn_reflns_limit_h_max 10
_diffrn_reflns_limit_h_min -10
_diffrn_reflns_limit_k_max 11
_diffrn_reflns_limit_k_min -11
_diffrn_reflns_limit_l_max 18
_diffrn_reflns_limit_l_min -19
_diffrn_reflns_number 4419
_diffrn_reflns_theta_max 26.50
_diffrn_reflns_theta_min 2.75
_diffrn_standards_decay_% 5
_diffrn_standards_interval_count 100
_diffrn_standards_interval_time '1 h'
_diffrn_standards_number '2  (0 0 4; 1 0 2)'
_exptl_absorpt_coefficient_mu 0.725
_exptl_absorpt_correction_type 'none (mu.x = 0.24)'
_exptl_crystal_colour 'transparent yellow'
_exptl_crystal_density_diffrn 1.527
_exptl_crystal_density_meas 1.53(3)
_exptl_crystal_density_method 'suspension method'
_exptl_crystal_description prism
_exptl_crystal_F_000 446
_exptl_crystal_size_max 0.55
_exptl_crystal_size_mid 0.35
_exptl_crystal_size_min 0.18
_refine_diff_density_max 0.286
_refine_diff_density_min -0.425
_refine_diff_density_rms 0.054
_refine_ls_extinction_method none
_refine_ls_goodness_of_fit_all 1.073
_refine_ls_goodness_of_fit_obs 1.079
_refine_ls_hydrogen_treatment mixed
_refine_ls_matrix_type full
_refine_ls_number_parameters 278
_refine_ls_number_reflns 3896
_refine_ls_number_restraints 3
_refine_ls_restrained_S_all 2.086
_refine_ls_restrained_S_obs 1.079
_refine_ls_R_factor_all 0.0508
_refine_ls_R_factor_obs 0.0372
_refine_ls_shift/esd_max -0.001
_refine_ls_shift/esd_mean 0.000
_refine_ls_structure_factor_coef Fsqd
_refine_ls_weighting_details 'w=1/[\s^2^(Fo^2^)+(0.0447P)^2^+0.2601P] where P=(Fo^2^+2Fc^2^)/3'
_refine_ls_weighting_scheme calc
_refine_ls_wR_factor_all 0.1933
_refine_ls_wR_factor_obs 0.0947
_reflns_number_observed 3568
_reflns_number_total 3950
_reflns_observed_criterion >2sigma(I)
_cod_data_source_file b002214o.txt
_cod_data_source_block ac01a1
_cod_depositor_comments
;
The following automatic conversions were performed:
'_symmetry_cell_setting' value 'Triclinic' changed to 'triclinic'
according to '/home/saulius/struct/CIF-dictionaries/cif_core.dic'
dictionary named 'cif_core.dic' version 2.4.1 from 2010-06-29.

Automatic conversion script
Id: cif_fix_enum 1527 2010-12-29 10:47:43Z saulius 

The following automatic conversions were performed:

'_refine_ls_weighting_scheme' value 'calc
w=1/[\s^2^(Fo^2^)+(0.0447P)^2^+0.2601P] where P=(Fo^2^+2Fc^2^)/3' was
changed to 'calc'. New tag '_refine_ls_weighting_details' was
created. The value of the new tag was set to
'w=1/[\s^2^(Fo^2^)+(0.0447P)^2^+0.2601P] where P=(Fo^2^+2Fc^2^)/3'.

Automatic conversion script
Id: cif_fix_values 3143 2015-03-26 13:38:13Z robertas 
;
_cod_original_sg_symbol_H-M P-1
_cod_database_code 7009596

loop_
_symmetry_equiv_pos_as_xyz
'x, y, z'
'-x, -y, -z'

loop_
_atom_site_aniso_label
_atom_site_aniso_U_11
_atom_site_aniso_U_22
_atom_site_aniso_U_33
_atom_site_aniso_U_23
_atom_site_aniso_U_13
_atom_site_aniso_U_12
Mn1 0.0337(2) 0.0296(2) 0.0360(2) -0.00726(11) -0.00931(12) -0.00623(11)
O1 0.0422(9) 0.0372(8) 0.0731(11) -0.0186(8) -0.0005(8) -0.0048(7)
N1 0.0380(9) 0.0332(8) 0.0383(9) -0.0045(7) -0.0076(7) -0.0052(7)
C1 0.0460(12) 0.0372(11) 0.0507(12) -0.0037(9) -0.0100(9) -0.0074(9)
C2 0.0563(14) 0.0364(11) 0.0630(15) 0.0051(10) -0.0059(11) -0.0058(10)
C3 0.065(2) 0.0540(14) 0.0472(13) 0.0106(11) -0.0090(11) -0.0022(12)
C4 0.0555(14) 0.0571(14) 0.0393(11) -0.0029(10) -0.0126(10) 0.0013(11)
C5 0.0363(10) 0.0409(10) 0.0353(10) -0.0080(8) -0.0078(8) 0.0017(8)
N2 0.0362(9) 0.0332(8) 0.0404(9) -0.0108(7) -0.0091(7) -0.0059(6)
C6 0.0361(10) 0.0427(11) 0.0390(10) -0.0136(8) -0.0091(8) -0.0002(8)
C7 0.0549(14) 0.0604(14) 0.0475(12) -0.0227(11) -0.0176(10) -0.0017(11)
C8 0.062(2) 0.063(2) 0.068(2) -0.0330(13) -0.0263(13) -0.0063(12)
C9 0.0538(14) 0.0440(12) 0.075(2) -0.0242(12) -0.0168(12) -0.0114(10)
C10 0.0379(10) 0.0347(10) 0.0515(12) -0.0145(9) -0.0078(9) -0.0073(8)
C11 0.0387(11) 0.0313(10) 0.0544(12) -0.0081(9) -0.0033(9) -0.0083(8)
C12 0.067(2) 0.0351(11) 0.075(2) -0.0072(11) -0.0027(13) -0.0161(11)
C13 0.078(2) 0.0363(12) 0.080(2) 0.0048(12) -0.001(2) -0.0140(12)
C14 0.067(2) 0.0537(15) 0.059(2) 0.0118(12) -0.0068(13) -0.0032(12)
C15 0.0560(14) 0.0454(12) 0.0478(12) 0.0001(10) -0.0098(10) -0.0047(10)
N3 0.0407(9) 0.0339(8) 0.0448(9) -0.0045(7) -0.0068(7) -0.0072(7)
N4 0.0369(10) 0.0641(12) 0.0517(11) -0.0269(9) -0.0090(8) -0.0099(8)
C16 0.0360(10) 0.0425(10) 0.0365(10) -0.0163(8) -0.0056(8) -0.0016(8)
N5 0.0329(9) 0.0612(12) 0.0736(13) -0.0386(10) -0.0104(9) -0.0043(8)
C17 0.0391(11) 0.0364(10) 0.0351(9) -0.0094(8) -0.0102(8) -0.0101(8)
N6 0.0360(10) 0.0513(10) 0.0479(10) -0.0161(8) -0.0100(8) -0.0030(8)
N7 0.0515(11) 0.0447(11) 0.0600(12) -0.0161(9) -0.0024(9) -0.0060(8)
C18 0.0422(11) 0.0434(12) 0.0420(11) -0.0116(9) -0.0052(9) -0.0051(9)
N8 0.0621(14) 0.0450(11) 0.101(2) -0.0239(12) 0.0048(13) -0.0167(10)
C19 0.0624(15) 0.0374(12) 0.067(2) -0.0111(11) -0.0110(12) -0.0168(11)
N9 0.084(2) 0.0400(12) 0.118(2) -0.0260(13) -0.010(2) -0.0076(12)

loop_
_atom_site_label
_atom_site_type_symbol
_atom_site_fract_x
_atom_site_fract_y
_atom_site_fract_z
_atom_site_U_iso_or_equiv
_atom_site_thermal_displace_type
_atom_site_occupancy
_atom_site_calc_flag
_atom_site_refinement_flags
_atom_site_disorder_group
Mn1 Mn 0.32682(4) 0.38983(3) 0.81741(2) 0.03218(11) Uani 1 d . .
O1 O 0.5992(2) 0.2707(2) 0.77330(13) 0.0506(4) Uani 1 d D .
N1 N 0.3334(2) 0.5607(2) 0.67940(11) 0.0364(4) Uani 1 d . .
C1 C 0.3933(3) 0.7015(2) 0.6639(2) 0.0447(5) Uani 1 d . .
H1 H 0.4277(3) 0.7348(2) 0.7127(2) 0.054 Uiso 1 calc R .
C2 C 0.4058(3) 0.7987(3) 0.5790(2) 0.0543(6) Uani 1 d . .
H2 H 0.4492(3) 0.8952(3) 0.5705(2) 0.065 Uiso 1 calc R .
C3 C 0.3535(4) 0.7512(3) 0.5071(2) 0.0586(6) Uani 1 d . .
H3 H 0.3608(4) 0.8153(3) 0.4490(2) 0.070 Uiso 1 calc R .
C4 C 0.2898(3) 0.6076(3) 0.5214(2) 0.0516(6) Uani 1 d . .
H4 H 0.2529(3) 0.5739(3) 0.4734(2) 0.062 Uiso 1 calc R .
C5 C 0.2815(3) 0.5139(2) 0.60892(13) 0.0376(4) Uani 1 d . .
N2 N 0.2283(2) 0.2788(2) 0.71675(11) 0.0354(4) Uani 1 d . .
C6 C 0.2188(3) 0.3561(2) 0.63080(14) 0.0384(4) Uani 1 d . .
C7 C 0.1547(3) 0.2919(3) 0.5671(2) 0.0516(6) Uani 1 d . .
H7 H 0.1498(3) 0.3466(3) 0.5072(2) 0.062 Uiso 1 calc R .
C8 C 0.0988(4) 0.1454(3) 0.5949(2) 0.0593(7) Uani 1 d . .
H8 H 0.0533(4) 0.1005(3) 0.5539(2) 0.071 Uiso 1 calc R .
C9 C 0.1099(3) 0.0648(3) 0.6832(2) 0.0541(6) Uani 1 d . .
H9 H 0.0730(3) -0.0347(3) 0.7023(2) 0.065 Uiso 1 calc R .
C10 C 0.1772(3) 0.1347(2) 0.7434(2) 0.0399(4) Uani 1 d . .
C11 C 0.2009(3) 0.0576(2) 0.8390(2) 0.0415(5) Uani 1 d . .
C12 C 0.1703(4) -0.0965(3) 0.8740(2) 0.0597(7) Uani 1 d . .
H12 H 0.1322(4) -0.1556(3) 0.8376(2) 0.072 Uiso 1 calc R .
C13 C 0.1968(4) -0.1613(3) 0.9632(2) 0.0679(8) Uani 1 d . .
H13 H 0.1777(4) -0.2649(3) 0.9875(2) 0.081 Uiso 1 calc R .
C14 C 0.2515(4) -0.0720(3) 1.0157(2) 0.0637(7) Uani 1 d . .
H14 H 0.2693(4) -0.1135(3) 1.0763(2) 0.076 Uiso 1 calc R .
C15 C 0.2799(3) 0.0814(3) 0.9771(2) 0.0508(5) Uani 1 d . .
H15 H 0.3167(3) 0.1420(3) 1.0130(2) 0.061 Uiso 1 calc R .
N3 N 0.2566(2) 0.1459(2) 0.89036(12) 0.0399(4) Uani 1 d . .
N4 N 0.4858(2) 0.5157(2) 0.87795(13) 0.0478(4) Uani 1 d . .
C16 C 0.6160(3) 0.5532(2) 0.89134(13) 0.0373(4) Uani 1 d . .
N5 N 0.7528(2) 0.6073(2) 0.91034(15) 0.0519(5) Uani 1 d . .
C17 C -0.0831(3) 0.5457(2) 0.88920(13) 0.0353(4) Uani 1 d . .
N6 N 0.0667(2) 0.5009(2) 0.87472(13) 0.0438(4) Uani 1 d . .
N7 N 0.8220(3) 0.5049(2) 0.67967(14) 0.0518(5) Uani 1 d . .
C18 C 0.8373(3) 0.6337(3) 0.67617(15) 0.0421(5) Uani 1 d . .
N8 N 0.8705(3) 0.7777(3) 0.6659(2) 0.0691(7) Uani 1 d . .
C19 C 0.7449(4) 0.8834(3) 0.6918(2) 0.0541(6) Uani 1 d . .
N9 N 0.6472(4) 0.9880(3) 0.7096(2) 0.0794(8) Uani 1 d . .
H5 H 0.6755(36) 0.3306(30) 0.7426(20) 0.083(7) Uiso 1 d D .
H6 H 0.6122(42) 0.1889(25) 0.7523(20) 0.083(7) Uiso 1 d D .

loop_
_atom_type_symbol
_atom_type_description
_atom_type_scat_dispersion_real
_atom_type_scat_dispersion_imag
_atom_type_scat_source
C C 0.0033 0.0016 'International Tables Vol C Tables 4.2.6.8 and 6.1.1.4'
H H 0.0000 0.0000 'International Tables Vol C Tables 4.2.6.8 and 6.1.1.4'
N N 0.0061 0.0033 'International Tables Vol C Tables 4.2.6.8 and 6.1.1.4'
Mn Mn 0.3368 0.7283 'International Tables Vol C Tables 4.2.6.8 and 6.1.1.4'
O O 0.0106 0.0060 'International Tables Vol C Tables 4.2.6.8 and 6.1.1.4'

loop_
_geom_angle_atom_site_label_1
_geom_angle_atom_site_label_2
_geom_angle_atom_site_label_3
_geom_angle
_geom_angle_site_symmetry_1
_geom_angle_site_symmetry_3
_geom_angle_publ_flag
N4 Mn1 N6 95.05(7) . . yes
N4 Mn1 N2 162.08(7) . . yes
N6 Mn1 N2 97.80(7) . . yes
N4 Mn1 O1 81.41(7) . . yes
N6 Mn1 O1 174.23(7) . . yes
N2 Mn1 O1 86.67(7) . . yes
N4 Mn1 N3 120.14(8) . . yes
N6 Mn1 N3 92.40(7) . . yes
N2 Mn1 N3 71.81(7) . . yes
O1 Mn1 N3 85.51(7) . . yes
N4 Mn1 N1 95.82(8) . . yes
N6 Mn1 N1 92.64(7) . . yes
N2 Mn1 N1 71.22(7) . . yes
O1 Mn1 N1 92.25(7) . . yes
N3 Mn1 N1 143.03(7) . . yes
Mn1 O1 H5 115.2(21) . . ?
Mn1 O1 H6 121.8(22) . . ?
H5 O1 H6 109.7(25) . . yes
C1 N1 C5 118.4(2) . . ?
C1 N1 Mn1 123.76(14) . . ?
C5 N1 Mn1 117.81(13) . . ?
N1 C1 C2 122.9(2) . . ?
N1 C1 H1 118.57(12) . . ?
C2 C1 H1 118.57(15) . . ?
C3 C2 C1 118.9(2) . . ?
C3 C2 H2 120.55(14) . . ?
C1 C2 H2 120.55(15) . . ?
C2 C3 C4 119.4(2) . . ?
C2 C3 H3 120.30(14) . . ?
C4 C3 H3 120.30(14) . . ?
C3 C4 C5 119.0(2) . . ?
C3 C4 H4 120.50(14) . . ?
C5 C4 H4 120.50(14) . . ?
N1 C5 C4 121.5(2) . . ?
N1 C5 C6 115.4(2) . . ?
C4 C5 C6 123.1(2) . . ?
C6 N2 C10 120.2(2) . . ?
C6 N2 Mn1 120.22(13) . . ?
C10 N2 Mn1 119.60(14) . . ?
N2 C6 C7 121.7(2) . . ?
N2 C6 C5 115.3(2) . . ?
C7 C6 C5 123.0(2) . . ?
C8 C7 C6 118.2(2) . . ?
C8 C7 H7 120.90(14) . . ?
C6 C7 H7 120.90(14) . . ?
C7 C8 C9 120.2(2) . . ?
C7 C8 H8 119.88(14) . . ?
C9 C8 H8 119.88(14) . . ?
C8 C9 C10 118.8(2) . . ?
C8 C9 H9 120.59(14) . . ?
C10 C9 H9 120.59(14) . . ?
N2 C10 C9 120.8(2) . . ?
N2 C10 C11 115.5(2) . . ?
C9 C10 C11 123.7(2) . . ?
N3 C11 C12 121.5(2) . . ?
N3 C11 C10 116.0(2) . . ?
C12 C11 C10 122.5(2) . . ?
C13 C12 C11 119.4(3) . . ?
C13 C12 H12 120.3(2) . . ?
C11 C12 H12 120.3(2) . . ?
C14 C13 C12 119.3(2) . . ?
C14 C13 H13 120.4(2) . . ?
C12 C13 H13 120.4(2) . . ?
C13 C14 C15 118.8(3) . . ?
C13 C14 H14 120.6(2) . . ?
C15 C14 H14 120.6(2) . . ?
N3 C15 C14 122.8(2) . . ?
N3 C15 H15 118.61(13) . . ?
C14 C15 H15 118.6(2) . . ?
C15 N3 C11 118.2(2) . . ?
C15 N3 Mn1 124.7(2) . . ?
C11 N3 Mn1 116.85(14) . . ?
C16 N4 Mn1 155.6(2) . . ?
N4 C16 N5 174.0(2) . . yes
C17 N5 C16 121.9(2) 1_655 . yes
N6 C17 N5 173.6(2) . 1_455 yes
C17 N6 Mn1 164.0(2) . . yes
N7 C18 N8 173.8(3) . . yes
C19 N8 C18 120.5(2) . . yes
N9 C19 N8 172.4(3) . . yes
N7 O1 N9 118.14(9) . 1_545 yes
O1 H5 N7 169(3) . . yes
O1 H6 N9 177(3) . 1_545 yes

loop_
_geom_bond_atom_site_label_1
_geom_bond_atom_site_label_2
_geom_bond_distance
_geom_bond_site_symmetry_2
_geom_bond_publ_flag
Mn1 N4 2.162(2) . yes
Mn1 N6 2.182(2) . yes
Mn1 N2 2.233(2) . yes
Mn1 O1 2.230(2) . yes
Mn1 N3 2.288(2) . yes
Mn1 N1 2.287(2) . yes
O1 H5 0.85(2) . yes
O1 H6 0.83(2) . yes
N1 C1 1.341(3) . ?
N1 C5 1.344(3) . ?
C1 C2 1.373(3) . ?
C1 H1 0.93 . ?
C2 C3 1.368(4) . ?
C2 H2 0.93 . ?
C3 C4 1.378(4) . ?
C3 H3 0.93 . ?
C4 C5 1.392(3) . ?
C4 H4 0.93 . ?
C5 C6 1.485(3) . ?
N2 C6 1.334(3) . ?
N2 C10 1.339(3) . ?
C6 C7 1.387(3) . ?
C7 C8 1.373(4) . ?
C7 H7 0.93 . ?
C8 C9 1.375(4) . ?
C8 H8 0.93 . ?
C9 C10 1.388(3) . ?
C9 H9 0.93 . ?
C10 C11 1.480(3) . ?
C11 N3 1.351(3) . ?
C11 C12 1.385(3) . ?
C12 C13 1.376(4) . ?
C12 H12 0.93 . ?
C13 C14 1.366(4) . ?
C13 H13 0.93 . ?
C14 C15 1.385(3) . ?
C14 H14 0.93 . ?
C15 N3 1.336(3) . ?
C15 H15 0.93 . ?
N4 C16 1.145(3) . yes
C16 N5 1.297(3) . yes
N5 C17 1.294(3) 1_655 yes
C17 N6 1.145(3) . yes
C17 N5 1.294(3) 1_455 yes
N7 C18 1.144(3) . yes
C18 N8 1.299(3) . yes
N8 C19 1.298(3) . yes
C19 N9 1.140(3) . yes
O1 N7 2.831(3) . yes
O1 N9 2.795(3) 1_545 yes
H5 N7 2.00(2) . yes
H6 N9 1.97(2) 1_545 yes
